data_1507999
loop_
_publ_author_name
'Campbell, Michael G.'
'Powers, David C.'
'Raynaud, Jean'
'Graham, Michael J.'
'Xie, Ping'
'Lee, Eunsung'
'Ritter, Tobias'

_publ_section_title
;
 Synthesis and structure of solution-stable one-dimensional palladium
 wires.
;
_journal_issue 12
_journal_name_full 'Nature chemistry'
_journal_page_first 949
_journal_page_last 953
_journal_paper_doi 10.1038/nchem.1197
_journal_volume 3
_journal_year 2011
_chemical_formula_sum 'C32 H26 Cl4 F N2 O4 Pd2'
_chemical_formula_weight 876.15
_chemical_name_systematic
; 
 ? 
;
_space_group_IT_number 14
_symmetry_cell_setting monoclinic
_symmetry_space_group_name_Hall '-P 2ybc'
_symmetry_space_group_name_H-M 'P 1 21/c 1'
_atom_sites_solution_hydrogens geom
_atom_sites_solution_primary direct
_atom_sites_solution_secondary difmap
_audit_creation_method SHELXL-97
_cell_angle_alpha 90.00
_cell_angle_beta 97.364(2)
_cell_angle_gamma 90.00
_cell_formula_units_Z 4
_cell_length_a 11.3423(14)
_cell_length_b 16.545(2)
_cell_length_c 17.388(2)
_cell_measurement_reflns_used 9373
_cell_measurement_temperature 130(1)
_cell_measurement_theta_max 27.06
_cell_measurement_theta_min 2.2
_cell_volume 3236.1(7)
_computing_cell_refinement 'SAINT 7.46A (Bruker-AXS, 2009)'
_computing_data_collection 'APEX2 v2009.3.0 (Bruker-AXS, 2009)'
_computing_data_reduction 'SAINT 7.46A (Bruker-AXS, 2009)'
_computing_molecular_graphics 'Bruker SHELXTL (Sheldrick, 2008)'
_computing_publication_material 'Bruker SHELXTL (Sheldrick, 2008)'
_computing_structure_refinement 'SHELXL-97 (Sheldrick, 2008)'
_computing_structure_solution 'SHELXS-97 (Sheldrick, 2008)'
_diffrn_ambient_temperature 130(2)
_diffrn_measured_fraction_theta_full 0.999
_diffrn_measured_fraction_theta_max 0.999
_diffrn_measurement_device_type
;
Bruker D8 goniometer with CCD area detector
;
_diffrn_measurement_method 'phi and omega scans'
_diffrn_radiation_monochromator graphite
_diffrn_radiation_source 'fine-focus sealed tube'
_diffrn_radiation_type MoK\a
_diffrn_radiation_wavelength 0.71073
_diffrn_reflns_av_R_equivalents 0.0447
_diffrn_reflns_av_sigmaI/netI 0.0298
_diffrn_reflns_limit_h_max 14
_diffrn_reflns_limit_h_min -14
_diffrn_reflns_limit_k_max 21
_diffrn_reflns_limit_k_min -21
_diffrn_reflns_limit_l_max 22
_diffrn_reflns_limit_l_min -22
_diffrn_reflns_number 54584
_diffrn_reflns_theta_full 27.16
_diffrn_reflns_theta_max 27.16
_diffrn_reflns_theta_min 1.71
_exptl_absorpt_coefficient_mu 1.143
_exptl_absorpt_correction_T_max 0.9451
_exptl_absorpt_correction_T_min 0.6577
_exptl_absorpt_correction_type multi-scan
_exptl_absorpt_process_details 'SADABS (Sheldrick, 2008)'
_exptl_crystal_colour red
_exptl_crystal_density_diffrn 1.411
_exptl_crystal_density_method 'not measured'
_exptl_crystal_description needle
_exptl_crystal_F_000 1360
_exptl_crystal_size_max 0.40
_exptl_crystal_size_mid 0.05
_exptl_crystal_size_min 0.05
_platon_squeeze_details
;
;
_refine_diff_density_max 0.441
_refine_diff_density_min -0.853
_refine_diff_density_rms 0.091
_refine_ls_extinction_method none
_refine_ls_goodness_of_fit_ref 1.061
_refine_ls_hydrogen_treatment constr
_refine_ls_matrix_type full
_refine_ls_number_parameters 345
_refine_ls_number_reflns 7182
_refine_ls_number_restraints 0
_refine_ls_restrained_S_all 1.061
_refine_ls_R_factor_all 0.0543
_refine_ls_R_factor_gt 0.0346
_refine_ls_shift/su_max 0.017
_refine_ls_shift/su_mean 0.000
_refine_ls_structure_factor_coef Fsqd
_refine_ls_weighting_details 'calc w=1/[\s^2^(Fo^2^)+(0.0336P)^2^+3.9707P] where P=(Fo^2^+2Fc^2^)/3'
_refine_ls_weighting_scheme calc
_refine_ls_wR_factor_gt 0.0838
_refine_ls_wR_factor_ref 0.0894
_reflns_number_gt 5025
_reflns_number_total 7182
_reflns_threshold_expression >2sigma(I)
_cod_data_source_file nchem.1197-s5.cif
_cod_data_source_block mgc130
_cod_depositor_comments
;
The following automatic conversions were performed:

'_symmetry_cell_setting' value 'Monoclinic' changed to 'monoclinic'
according to /home/saulius/struct/CIF-dictionaries/cif_core.dic
dictionary named 'cif_core.dic' version 2.4.1 from 2010-06-29.

Automatic conversion script
Id: cif_fix_values 1891 2012-01-12 08:04:46Z andrius 
;
_cod_original_cell_volume 3236.0(7)
_cod_original_sg_symbol_H-M P2(1)/c
_cod_database_code 1507999

loop_
_symmetry_equiv_pos_as_xyz
'x, y, z'
'-x, y+1/2, -z+1/2'
'-x, -y, -z'
'x, -y-1/2, z-1/2'

loop_
_atom_site_label
_atom_site_type_symbol
_atom_site_fract_x
_atom_site_fract_y
_atom_site_fract_z
_atom_site_U_iso_or_equiv
_atom_site_adp_type
_atom_site_occupancy
_atom_site_symmetry_multiplicity
_atom_site_calc_flag
_atom_site_refinement_flags
Pd1 Pd 0.36897(2) 0.506993(15) -0.002709(13) 0.01602(8) Uani 1 1 d .
Pd2 Pd 0.13131(2) 0.508871(15) 0.005732(14) 0.01609(8) Uani 1 1 d .
O1 O 0.3672(2) 0.61900(14) 0.04607(14) 0.0245(5) Uani 1 1 d .
O2 O 0.1892(2) 0.59974(14) 0.08954(14) 0.0248(5) Uani 1 1 d .
O3 O 0.3031(2) 0.56317(15) -0.11231(13) 0.0244(5) Uani 1 1 d .
O4 O 0.1272(2) 0.59687(15) -0.07617(15) 0.0268(6) Uani 1 1 d .
N1 N 0.3737(2) 0.39298(17) -0.04396(16) 0.0183(6) Uani 1 1 d .
N2 N 0.1368(2) 0.41786(16) 0.08262(16) 0.0185(6) Uani 1 1 d .
C1 C 0.3495(3) 0.3684(2) -0.1170(2) 0.0237(8) Uani 1 1 d .
H1 H 0.3282 0.4072 -0.1567 0.028 Uiso 1 1 calc R
C2 C 0.3548(3) 0.2869(2) -0.1366(2) 0.0277(8) Uani 1 1 d .
H2 H 0.3376 0.2709 -0.1893 0.033 Uiso 1 1 calc R
C3 C 0.3846(3) 0.2295(2) -0.0805(2) 0.0325(9) Uani 1 1 d .
H3 H 0.3884 0.1741 -0.0944 0.039 Uiso 1 1 calc R
C4 C 0.4094(3) 0.2530(2) -0.0026(2) 0.0259(8) Uani 1 1 d .
C5 C 0.4437(3) 0.2019(2) 0.0622(2) 0.0330(9) Uani 1 1 d .
H5 H 0.4505 0.1454 0.0541 0.040 Uiso 1 1 calc R
C6 C 0.4670(3) 0.2316(2) 0.1352(2) 0.0303(9) Uani 1 1 d .
H6 H 0.4885 0.1951 0.1768 0.036 Uiso 1 1 calc R
C7 C 0.4605(3) 0.3167(2) 0.1520(2) 0.0289(8) Uani 1 1 d .
C8 C 0.4832(3) 0.3530(2) 0.2264(2) 0.0313(9) Uani 1 1 d .
H8 H 0.5057 0.3202 0.2707 0.038 Uiso 1 1 calc R
C9 C 0.4731(3) 0.4341(2) 0.2346(2) 0.0272(8) Uani 1 1 d .
H9 H 0.4865 0.4567 0.2851 0.033 Uiso 1 1 calc R
C10 C 0.4435(3) 0.4860(2) 0.1706(2) 0.0240(7) Uani 1 1 d .
H10 H 0.4393 0.5428 0.1780 0.029 Uiso 1 1 calc R
C11 C 0.4209(3) 0.4533(2) 0.09777(19) 0.0193(7) Uani 1 1 d .
C12 C 0.4284(3) 0.3678(2) 0.0888(2) 0.0215(7) Uani 1 1 d .
C13 C 0.4037(3) 0.3371(2) 0.01347(19) 0.0205(7) Uani 1 1 d .
C14 C 0.1610(3) 0.4215(2) 0.15919(19) 0.0206(7) Uani 1 1 d .
H14 H 0.1740 0.4728 0.1834 0.025 Uiso 1 1 calc R
C15 C 0.1679(3) 0.3518(2) 0.2053(2) 0.0279(8) Uani 1 1 d .
H15 H 0.1879 0.3559 0.2599 0.033 Uiso 1 1 calc R
C16 C 0.1456(3) 0.2775(2) 0.1709(2) 0.0287(8) Uani 1 1 d .
H16 H 0.1504 0.2300 0.2019 0.034 Uiso 1 1 calc R
C17 C 0.1156(3) 0.2719(2) 0.0900(2) 0.0256(8) Uani 1 1 d .
C18 C 0.0876(3) 0.1984(2) 0.0482(2) 0.0359(10) Uani 1 1 d .
H18 H 0.0882 0.1484 0.0752 0.043 Uiso 1 1 calc R
C19 C 0.0595(4) 0.2001(2) -0.0320(2) 0.0360(10) Uani 1 1 d .
H19 H 0.0415 0.1509 -0.0591 0.043 Uiso 1 1 calc R
C20 C 0.0569(3) 0.2734(2) -0.0745(2) 0.0263(8) Uani 1 1 d .
C21 C 0.0283(3) 0.2811(3) -0.1563(2) 0.0335(9) Uani 1 1 d .
H21 H 0.0089 0.2341 -0.1867 0.040 Uiso 1 1 calc R
C22 C 0.0280(3) 0.3539(2) -0.1916(2) 0.0316(9) Uani 1 1 d .
H22 H 0.0079 0.3570 -0.2463 0.038 Uiso 1 1 calc R
C23 C 0.0572(3) 0.4260(2) -0.1487(2) 0.0246(8) Uani 1 1 d .
H23 H 0.0575 0.4766 -0.1745 0.030 Uiso 1 1 calc R
C24 C 0.0845(3) 0.4219(2) -0.07032(19) 0.0198(7) Uani 1 1 d .
C25 C 0.0851(3) 0.3457(2) -0.03335(19) 0.0197(7) Uani 1 1 d .
C26 C 0.1138(3) 0.3429(2) 0.04842(19) 0.0184(7) Uani 1 1 d .
C27 C 0.2821(3) 0.6408(2) 0.0831(2) 0.0247(8) Uani 1 1 d .
C28 C 0.2949(4) 0.7214(2) 0.1221(3) 0.0448(12) Uani 1 1 d .
H28A H 0.3311 0.7144 0.1760 0.067 Uiso 1 1 calc R
H28B H 0.2163 0.7463 0.1212 0.067 Uiso 1 1 calc R
H28C H 0.3456 0.7562 0.0947 0.067 Uiso 1 1 calc R
C29 C 0.2119(3) 0.6048(2) -0.1170(2) 0.0258(8) Uani 1 1 d .
C30 C 0.1950(4) 0.6712(3) -0.1765(3) 0.0628(16) Uani 1 1 d .
H30A H 0.2711 0.6985 -0.1792 0.094 Uiso 1 1 calc R
H30B H 0.1370 0.7104 -0.1617 0.094 Uiso 1 1 calc R
H30C H 0.1659 0.6482 -0.2273 0.094 Uiso 1 1 calc R

loop_
_atom_site_aniso_label
_atom_site_aniso_U_11
_atom_site_aniso_U_22
_atom_site_aniso_U_33
_atom_site_aniso_U_23
_atom_site_aniso_U_13
_atom_site_aniso_U_12
Pd1 0.00976(13) 0.01953(14) 0.01895(14) 0.00127(10) 0.00255(10) 0.00071(9)
Pd2 0.01017(13) 0.01792(14) 0.02055(14) 0.00197(10) 0.00338(10) 0.00032(9)
O1 0.0137(12) 0.0251(13) 0.0356(14) -0.0035(11) 0.0065(10) -0.0031(10)
O2 0.0160(12) 0.0253(13) 0.0344(14) -0.0073(11) 0.0082(10) 0.0018(10)
O3 0.0165(13) 0.0343(14) 0.0223(13) 0.0049(10) 0.0024(10) -0.0009(10)
O4 0.0161(12) 0.0268(13) 0.0385(15) 0.0158(11) 0.0078(11) 0.0050(10)
N1 0.0088(13) 0.0205(15) 0.0256(15) 0.0008(12) 0.0026(11) 0.0013(11)
N2 0.0102(13) 0.0223(15) 0.0234(15) -0.0019(12) 0.0035(11) -0.0018(11)
C1 0.0137(17) 0.032(2) 0.0266(19) -0.0037(15) 0.0059(14) -0.0006(14)
C2 0.0155(18) 0.035(2) 0.033(2) -0.0087(17) 0.0031(15) -0.0014(15)
C3 0.022(2) 0.029(2) 0.049(2) -0.0126(18) 0.0133(18) -0.0010(16)
C4 0.0137(16) 0.0241(18) 0.040(2) 0.0029(16) 0.0056(15) 0.0010(14)
C5 0.0206(19) 0.0235(19) 0.057(3) 0.0075(18) 0.0128(18) 0.0060(15)
C6 0.0174(18) 0.034(2) 0.039(2) 0.0152(17) 0.0046(16) 0.0013(15)
C7 0.0108(17) 0.039(2) 0.037(2) 0.0099(17) 0.0046(15) 0.0008(15)
C8 0.0159(18) 0.049(3) 0.029(2) 0.0091(18) 0.0016(15) -0.0009(16)
C9 0.0161(18) 0.049(2) 0.0162(17) 0.0020(16) -0.0001(14) -0.0001(16)
C10 0.0150(17) 0.0298(19) 0.0267(18) -0.0012(15) 0.0002(14) -0.0039(14)
C11 0.0121(16) 0.0233(18) 0.0225(17) 0.0030(14) 0.0027(13) -0.0006(13)
C12 0.0109(16) 0.0242(18) 0.0290(19) 0.0070(14) 0.0012(14) 0.0044(13)
C13 0.0110(16) 0.0270(18) 0.0243(18) 0.0015(14) 0.0053(13) 0.0008(13)
C14 0.0137(16) 0.0295(19) 0.0192(17) -0.0003(14) 0.0044(13) -0.0031(13)
C15 0.0205(19) 0.035(2) 0.029(2) 0.0066(16) 0.0082(15) 0.0015(15)
C16 0.0199(18) 0.032(2) 0.033(2) 0.0116(17) 0.0010(16) -0.0008(15)
C17 0.0193(18) 0.0264(19) 0.031(2) 0.0057(15) 0.0017(15) -0.0020(14)
C18 0.031(2) 0.0204(19) 0.055(3) 0.0077(18) -0.0003(19) 0.0013(16)
C19 0.034(2) 0.023(2) 0.049(3) -0.0062(18) -0.0027(19) -0.0008(16)
C20 0.0178(18) 0.0256(19) 0.036(2) -0.0060(16) 0.0033(15) 0.0006(14)
C21 0.0193(19) 0.046(3) 0.035(2) -0.0199(19) 0.0013(16) 0.0030(17)
C22 0.0204(19) 0.049(3) 0.0254(19) -0.0058(18) 0.0027(15) 0.0055(17)
C23 0.0128(17) 0.035(2) 0.0257(19) -0.0001(15) 0.0029(14) 0.0038(14)
C24 0.0059(15) 0.032(2) 0.0211(17) 0.0007(14) 0.0003(13) 0.0032(13)
C25 0.0115(16) 0.0252(18) 0.0220(17) -0.0007(14) 0.0000(13) -0.0012(13)
C26 0.0079(15) 0.0213(17) 0.0262(18) -0.0025(14) 0.0020(13) -0.0015(12)
C27 0.0218(19) 0.0210(18) 0.032(2) -0.0032(15) 0.0056(15) 0.0001(14)
C28 0.032(2) 0.035(2) 0.070(3) -0.026(2) 0.017(2) -0.0122(18)
C29 0.0159(17) 0.0264(19) 0.035(2) 0.0100(16) 0.0024(15) -0.0037(14)
C30 0.027(2) 0.080(4) 0.085(4) 0.058(3) 0.019(2) 0.017(2)

loop_
_atom_type_symbol
_atom_type_description
_atom_type_scat_dispersion_real
_atom_type_scat_dispersion_imag
_atom_type_scat_source
C C 0.0033 0.0016 'International Tables Vol C Tables 4.2.6.8 and 6.1.1.4'
H H 0.0000 0.0000 'International Tables Vol C Tables 4.2.6.8 and 6.1.1.4'
N N 0.0061 0.0033 'International Tables Vol C Tables 4.2.6.8 and 6.1.1.4'
O O 0.0106 0.0060 'International Tables Vol C Tables 4.2.6.8 and 6.1.1.4'
Pd Pd -0.9988 1.0072 'International Tables Vol C Tables 4.2.6.8 and 6.1.1.4'

loop_
_geom_angle_atom_site_label_1
_geom_angle_atom_site_label_2
_geom_angle_atom_site_label_3
_geom_angle
_geom_angle_site_symmetry_3
C11 Pd1 N1 82.87(12) .
C11 Pd1 O1 93.36(12) .
N1 Pd1 O1 176.23(10) .
C11 Pd1 O3 177.04(11) .
N1 Pd1 O3 96.32(10) .
O1 Pd1 O3 87.44(10) .
C11 Pd1 Pd2 98.18(9) .
N1 Pd1 Pd2 95.82(7) .
O1 Pd1 Pd2 84.51(6) .
O3 Pd1 Pd2 79.05(6) .
C11 Pd1 Pd1 75.76(9) 3_665
N1 Pd1 Pd1 82.34(7) 3_665
O1 Pd1 Pd1 96.94(6) 3_665
O3 Pd1 Pd1 106.99(6) 3_665
Pd2 Pd1 Pd1 173.815(15) 3_665
C24 Pd2 N2 83.25(13) .
C24 Pd2 O4 94.16(13) .
N2 Pd2 O4 177.15(10) .
C24 Pd2 O2 177.35(11) .
N2 Pd2 O2 95.33(11) .
O4 Pd2 O2 87.21(10) .
C24 Pd2 Pd1 97.95(9) .
N2 Pd2 Pd1 94.66(8) .
O4 Pd2 Pd1 84.51(7) .
O2 Pd2 Pd1 79.91(6) .
C24 Pd2 Pd2 72.73(9) 3_565
N2 Pd2 Pd2 85.17(8) 3_565
O4 Pd2 Pd2 95.21(7) 3_565
O2 Pd2 Pd2 109.42(6) 3_565
Pd1 Pd2 Pd2 170.652(16) 3_565
C27 O1 Pd1 120.9(2) .
C27 O2 Pd2 120.1(2) .
C29 O3 Pd1 119.2(2) .
C29 O4 Pd2 120.9(2) .
C1 N1 C13 119.5(3) .
C1 N1 Pd1 127.8(2) .
C13 N1 Pd1 112.7(2) .
C14 N2 C26 118.4(3) .
C14 N2 Pd2 128.2(2) .
C26 N2 Pd2 113.4(2) .
N1 C1 C2 121.3(3) .
C3 C2 C1 120.7(4) .
C2 C3 C4 119.6(3) .
C3 C4 C13 117.0(3) .
C3 C4 C5 126.9(4) .
C13 C4 C5 116.1(3) .
C6 C5 C4 121.8(4) .
C5 C6 C7 122.4(4) .
C12 C7 C8 117.4(4) .
C12 C7 C6 116.5(4) .
C8 C7 C6 126.1(4) .
C9 C8 C7 120.4(3) .
C8 C9 C10 122.3(3) .
C11 C10 C9 119.0(3) .
C10 C11 C12 119.0(3) .
C10 C11 Pd1 129.5(3) .
C12 C11 Pd1 111.3(2) .
C7 C12 C13 121.2(3) .
C7 C12 C11 121.8(3) .
C13 C12 C11 117.0(3) .
N1 C13 C12 116.0(3) .
N1 C13 C4 121.9(3) .
C12 C13 C4 122.0(3) .
N2 C14 C15 121.8(3) .
C16 C15 C14 119.6(3) .
C15 C16 C17 120.0(3) .
C26 C17 C16 117.0(3) .
C26 C17 C18 118.0(3) .
C16 C17 C18 125.0(3) .
C19 C18 C17 119.9(3) .
C18 C19 C20 121.8(4) .
C25 C20 C19 118.3(3) .
C25 C20 C21 116.0(3) .
C19 C20 C21 125.7(4) .
C22 C21 C20 121.4(4) .
C21 C22 C23 121.5(4) .
C24 C23 C22 119.4(3) .
C23 C24 C25 119.2(3) .
C23 C24 Pd2 129.8(3) .
C25 C24 Pd2 111.0(2) .
C20 C25 C24 122.6(3) .
C20 C25 C26 119.2(3) .
C24 C25 C26 118.2(3) .
C17 C26 N2 123.2(3) .
C17 C26 C25 122.7(3) .
N2 C26 C25 114.0(3) .
O2 C27 O1 125.5(3) .
O2 C27 C28 118.0(3) .
O1 C27 C28 116.4(3) .
O3 C29 O4 126.2(3) .
O3 C29 C30 118.9(3) .
O4 C29 C30 114.8(3) .

loop_
_geom_bond_atom_site_label_1
_geom_bond_atom_site_label_2
_geom_bond_distance
_geom_bond_site_symmetry_2
Pd1 C11 1.981(3) .
Pd1 N1 2.021(3) .
Pd1 O1 2.039(2) .
Pd1 O3 2.165(2) .
Pd1 Pd2 2.7185(4) .
Pd1 Pd1 2.9708(6) 3_665
Pd2 C24 1.980(3) .
Pd2 N2 2.009(3) .
Pd2 O4 2.033(2) .
Pd2 O2 2.138(2) .
Pd2 Pd2 2.9743(6) 3_565
O1 C27 1.279(4) .
O2 C27 1.271(4) .
O3 C29 1.237(4) .
O4 C29 1.272(4) .
N1 C1 1.328(4) .
N1 C13 1.371(4) .
N2 C14 1.326(4) .
N2 C26 1.386(4) .
C1 C2 1.395(5) .
C2 C3 1.372(5) .
C3 C4 1.403(5) .
C4 C13 1.422(5) .
C4 C5 1.424(5) .
C5 C6 1.355(6) .
C6 C7 1.442(5) .
C7 C12 1.396(5) .
C7 C8 1.418(5) .
C8 C9 1.356(5) .
C9 C10 1.411(5) .
C10 C11 1.372(5) .
C11 C12 1.427(5) .
C12 C13 1.400(5) .
C14 C15 1.400(5) .
C15 C16 1.376(5) .
C16 C17 1.407(5) .
C17 C26 1.378(5) .
C17 C18 1.432(5) .
C18 C19 1.391(6) .
C19 C20 1.417(5) .
C20 C25 1.410(5) .
C20 C21 1.425(5) .
C21 C22 1.351(6) .
C22 C23 1.424(5) .
C23 C24 1.359(5) .
C24 C25 1.414(5) .
C25 C26 1.418(5) .
C27 C28 1.494(5) .
C29 C30 1.505(5) .

loop_
_geom_torsion_atom_site_label_1
_geom_torsion_atom_site_label_2
_geom_torsion_atom_site_label_3
_geom_torsion_atom_site_label_4
_geom_torsion
_geom_torsion_site_symmetry_1
_geom_torsion_site_symmetry_4
C11 Pd1 Pd2 C24 -105.81(14) . .
N1 Pd1 Pd2 C24 -22.20(13) . .
O1 Pd1 Pd2 C24 161.58(12) . .
O3 Pd1 Pd2 C24 73.13(12) . .
Pd1 Pd1 Pd2 C24 -94.53(18) 3_665 .
C11 Pd1 Pd2 N2 -21.99(13) . .
N1 Pd1 Pd2 N2 61.61(11) . .
O1 Pd1 Pd2 N2 -114.61(10) . .
O3 Pd1 Pd2 N2 156.95(10) . .
Pd1 Pd1 Pd2 N2 -10.71(17) 3_665 .
C11 Pd1 Pd2 O4 160.74(13) . .
N1 Pd1 Pd2 O4 -115.65(11) . .
O1 Pd1 Pd2 O4 68.12(11) . .
O3 Pd1 Pd2 O4 -20.32(10) . .
Pd1 Pd1 Pd2 O4 172.02(16) 3_665 .
C11 Pd1 Pd2 O2 72.60(12) . .
N1 Pd1 Pd2 O2 156.21(11) . .
O1 Pd1 Pd2 O2 -20.01(10) . .
O3 Pd1 Pd2 O2 -108.45(10) . .
Pd1 Pd1 Pd2 O2 83.89(16) 3_665 .
C11 Pd1 Pd2 Pd2 -110.54(14) . 3_565
N1 Pd1 Pd2 Pd2 -26.93(13) . 3_565
O1 Pd1 Pd2 Pd2 156.85(12) . 3_565
O3 Pd1 Pd2 Pd2 68.40(12) . 3_565
Pd1 Pd1 Pd2 Pd2 -99.25(15) 3_665 3_565
C11 Pd1 O1 C27 -77.2(3) . .
N1 Pd1 O1 C27 -74.5(15) . .
O3 Pd1 O1 C27 99.9(3) . .
Pd2 Pd1 O1 C27 20.7(3) . .
Pd1 Pd1 O1 C27 -153.3(3) 3_665 .
C24 Pd2 O2 C27 65(3) . .
N2 Pd2 O2 C27 122.1(3) . .
O4 Pd2 O2 C27 -56.6(3) . .
Pd1 Pd2 O2 C27 28.3(2) . .
Pd2 Pd2 O2 C27 -151.2(2) 3_565 .
C11 Pd1 O3 C29 51(2) . .
N1 Pd1 O3 C29 125.4(3) . .
O1 Pd1 O3 C29 -54.3(3) . .
Pd2 Pd1 O3 C29 30.6(2) . .
Pd1 Pd1 O3 C29 -150.7(2) 3_665 .
C24 Pd2 O4 C29 -78.0(3) . .
N2 Pd2 O4 C29 -53(2) . .
O2 Pd2 O4 C29 99.8(3) . .
Pd1 Pd2 O4 C29 19.7(3) . .
Pd2 Pd2 O4 C29 -151.0(3) 3_565 .
C11 Pd1 N1 C1 -179.2(3) . .
O1 Pd1 N1 C1 178(30) . .
O3 Pd1 N1 C1 3.7(3) . .
Pd2 Pd1 N1 C1 83.3(3) . .
Pd1 Pd1 N1 C1 -102.7(3) 3_665 .
C11 Pd1 N1 C13 2.3(2) . .
O1 Pd1 N1 C13 -0.5(15) . .
O3 Pd1 N1 C13 -174.9(2) . .
Pd2 Pd1 N1 C13 -95.3(2) . .
Pd1 Pd1 N1 C13 78.8(2) 3_665 .
C24 Pd2 N2 C14 -178.0(3) . .
O4 Pd2 N2 C14 157.3(18) . .
O2 Pd2 N2 C14 4.2(3) . .
Pd1 Pd2 N2 C14 84.5(3) . .
Pd2 Pd2 N2 C14 -104.9(3) 3_565 .
C24 Pd2 N2 C26 3.2(2) . .
O4 Pd2 N2 C26 -21(2) . .
O2 Pd2 N2 C26 -174.5(2) . .
Pd1 Pd2 N2 C26 -94.2(2) . .
Pd2 Pd2 N2 C26 76.4(2) 3_565 .
C13 N1 C1 C2 -0.4(5) . .
Pd1 N1 C1 C2 -178.9(2) . .
N1 C1 C2 C3 0.4(5) . .
C1 C2 C3 C4 0.3(5) . .
C2 C3 C4 C13 -1.0(5) . .
C2 C3 C4 C5 -178.7(3) . .
C3 C4 C5 C6 179.1(4) . .
C13 C4 C5 C6 1.4(5) . .
C4 C5 C6 C7 -1.0(6) . .
C5 C6 C7 C12 0.1(5) . .
C5 C6 C7 C8 180.0(3) . .
C12 C7 C8 C9 0.4(5) . .
C6 C7 C8 C9 -179.5(3) . .
C7 C8 C9 C10 -1.9(5) . .
C8 C9 C10 C11 1.8(5) . .
C9 C10 C11 C12 -0.2(5) . .
C9 C10 C11 Pd1 176.3(2) . .
N1 Pd1 C11 C10 -179.2(3) . .
O1 Pd1 C11 C10 0.6(3) . .
O3 Pd1 C11 C10 -105(2) . .
Pd2 Pd1 C11 C10 -84.3(3) . .
Pd1 Pd1 C11 C10 96.9(3) 3_665 .
N1 Pd1 C11 C12 -2.5(2) . .
O1 Pd1 C11 C12 177.4(2) . .
O3 Pd1 C11 C12 72(2) . .
Pd2 Pd1 C11 C12 92.4(2) . .
Pd1 Pd1 C11 C12 -86.3(2) 3_665 .
C8 C7 C12 C13 -179.6(3) . .
C6 C7 C12 C13 0.3(5) . .
C8 C7 C12 C11 1.2(5) . .
C6 C7 C12 C11 -178.9(3) . .
C10 C11 C12 C7 -1.3(5) . .
Pd1 C11 C12 C7 -178.4(3) . .
C10 C11 C12 C13 179.5(3) . .
Pd1 C11 C12 C13 2.4(4) . .
C1 N1 C13 C12 179.7(3) . .
Pd1 N1 C13 C12 -1.5(3) . .
C1 N1 C13 C4 -0.3(5) . .
Pd1 N1 C13 C4 178.4(3) . .
C7 C12 C13 N1 -179.7(3) . .
C11 C12 C13 N1 -0.6(4) . .
C7 C12 C13 C4 0.3(5) . .
C11 C12 C13 C4 179.5(3) . .
C3 C4 C13 N1 1.0(5) . .
C5 C4 C13 N1 178.9(3) . .
C3 C4 C13 C12 -179.0(3) . .
C5 C4 C13 C12 -1.1(5) . .
C26 N2 C14 C15 2.3(5) . .
Pd2 N2 C14 C15 -176.4(2) . .
N2 C14 C15 C16 -2.0(5) . .
C14 C15 C16 C17 -0.2(5) . .
C15 C16 C17 C26 1.9(5) . .
C15 C16 C17 C18 -178.3(4) . .
C26 C17 C18 C19 -0.1(5) . .
C16 C17 C18 C19 -179.9(4) . .
C17 C18 C19 C20 -0.3(6) . .
C18 C19 C20 C25 0.6(6) . .
C18 C19 C20 C21 -179.5(4) . .
C25 C20 C21 C22 -0.2(5) . .
C19 C20 C21 C22 179.8(4) . .
C20 C21 C22 C23 0.5(6) . .
C21 C22 C23 C24 -0.8(5) . .
C22 C23 C24 C25 0.9(5) . .
C22 C23 C24 Pd2 178.8(3) . .
N2 Pd2 C24 C23 179.3(3) . .
O4 Pd2 C24 C23 -1.9(3) . .
O2 Pd2 C24 C23 -123(2) . .
Pd1 Pd2 C24 C23 -86.9(3) . .
Pd2 Pd2 C24 C23 92.3(3) 3_565 .
N2 Pd2 C24 C25 -2.7(2) . .
O4 Pd2 C24 C25 176.1(2) . .
O2 Pd2 C24 C25 55(3) . .
Pd1 Pd2 C24 C25 91.1(2) . .
Pd2 Pd2 C24 C25 -89.7(2) 3_565 .
C19 C20 C25 C24 -179.7(3) . .
C21 C20 C25 C24 0.4(5) . .
C19 C20 C25 C26 -0.5(5) . .
C21 C20 C25 C26 179.6(3) . .
C23 C24 C25 C20 -0.7(5) . .
Pd2 C24 C25 C20 -179.0(3) . .
C23 C24 C25 C26 -180.0(3) . .
Pd2 C24 C25 C26 1.8(4) . .
C16 C17 C26 N2 -1.7(5) . .
C18 C17 C26 N2 178.5(3) . .
C16 C17 C26 C25 -180.0(3) . .
C18 C17 C26 C25 0.2(5) . .
C14 N2 C26 C17 -0.4(5) . .
Pd2 N2 C26 C17 178.5(3) . .
C14 N2 C26 C25 178.0(3) . .
Pd2 N2 C26 C25 -3.1(3) . .
C20 C25 C26 C17 0.1(5) . .
C24 C25 C26 C17 179.3(3) . .
C20 C25 C26 N2 -178.4(3) . .
C24 C25 C26 N2 0.9(4) . .
Pd2 O2 C27 O1 -23.1(5) . .
Pd2 O2 C27 C28 157.3(3) . .
Pd1 O1 C27 O2 -4.6(5) . .
Pd1 O1 C27 C28 175.0(3) . .
Pd1 O3 C29 O4 -27.5(5) . .
Pd1 O3 C29 C30 153.1(3) . .
Pd2 O4 C29 O3 -0.7(5) . .
Pd2 O4 C29 C30 178.6(3) . .

loop_
_platon_squeeze_void_nr
_platon_squeeze_void_average_x
_platon_squeeze_void_average_y
_platon_squeeze_void_average_z
_platon_squeeze_void_volume
_platon_squeeze_void_count_electrons
_platon_squeeze_void_content
1 -0.003 0.000 0.000 499 226 ' '
2 0.003 0.500 0.500 499 226 ' '
